data_2208250
loop_
_publ_author_name
'Vencato, Ivo'
'Andrade, Carlos K. Z.'
'Silva, Wender A.'
'Lariucci, Carlito'

_publ_section_title
;
 3-(1,3-Benzodioxol-5-yl)-1-(4-methoxyphenyl)prop-2-enone
;
_journal_coeditor_code BH6062
_journal_issue 3
_journal_name_full 'Acta Crystallographica Section E'
_journal_page_first o1033
_journal_page_last o1035
_journal_paper_doi 10.1107/S1600536806004600
_journal_volume 62
_journal_year 2006
_chemical_formula_iupac 'C17 H14 O4'
_chemical_formula_moiety 'C17 H14 O4'
_chemical_formula_sum 'C17 H14 O4'
_chemical_formula_weight 282.28
_chemical_melting_point 403
_chemical_name_systematic
;
3-(1,3-Benzodioxol-5-yl)-1-(4-methoxyphenyl)prop-2-enone
;
_space_group_IT_number 2
_symmetry_cell_setting triclinic
_symmetry_space_group_name_Hall '-P 1'
_symmetry_space_group_name_H-M 'P -1'
_atom_sites_solution_hydrogens geom
_atom_sites_solution_primary direct
_atom_sites_solution_secondary difmap
_cell_angle_alpha 84.180(10)
_cell_angle_beta 89.650(10)
_cell_angle_gamma 79.900(10)
_cell_formula_units_Z 2
_cell_length_a 6.0987(9)
_cell_length_b 7.4630(10)
_cell_length_c 14.9320(10)
_cell_measurement_reflns_used 25
_cell_measurement_temperature 297(2)
_cell_measurement_theta_max 44.54
_cell_measurement_theta_min 18.14
_cell_volume 665.60(14)
_computing_cell_refinement 'CAD-4/PC Software'
_computing_data_collection 'CAD-4/PC Software (Enraf--Nonius, 1993)'
_computing_data_reduction 'XCAD4 (Harms & Wocadlo, 1995)'
_computing_molecular_graphics 'ORTEP-3 for Windows (Farrugia, 1997)'
_computing_publication_material 'WinGX (Farrugia, 1999)'
_computing_structure_refinement 'SHELXL97 (Sheldrick, 1997)'
_computing_structure_solution 'SHELXS97 (Sheldrick, 1997)'
_diffrn_ambient_temperature 297(2)
_diffrn_measured_fraction_theta_full 0.985
_diffrn_measured_fraction_theta_max 0.985
_diffrn_measurement_device '\k-geometry diffractometer'
_diffrn_measurement_device_type 'Enraf--Nonius CAD-4'
_diffrn_measurement_method 'non-profiled \w/2\q'
_diffrn_radiation_monochromator graphite
_diffrn_radiation_source 'fine-focus sealed tube'
_diffrn_radiation_type CuK\a
_diffrn_radiation_wavelength 1.54180
_diffrn_reflns_av_R_equivalents 0.0088
_diffrn_reflns_av_sigmaI/netI 0.0110
_diffrn_reflns_limit_h_max 7
_diffrn_reflns_limit_h_min -7
_diffrn_reflns_limit_k_max 8
_diffrn_reflns_limit_k_min -8
_diffrn_reflns_limit_l_max 17
_diffrn_reflns_limit_l_min 0
_diffrn_reflns_number 2435
_diffrn_reflns_theta_full 67.07
_diffrn_reflns_theta_max 67.07
_diffrn_reflns_theta_min 2.97
_diffrn_standards_decay_% <1
_diffrn_standards_interval_time 120
_diffrn_standards_number 2
_exptl_absorpt_coefficient_mu 0.827
_exptl_absorpt_correction_type none
_exptl_crystal_colour yellow
_exptl_crystal_density_diffrn 1.408
_exptl_crystal_density_method 'not measured'
_exptl_crystal_description block
_exptl_crystal_F_000 296
_exptl_crystal_size_max 0.35
_exptl_crystal_size_mid 0.35
_exptl_crystal_size_min 0.28
_refine_diff_density_max 0.411
_refine_diff_density_min -0.410
_refine_ls_extinction_coef 0.330(19)
_refine_ls_extinction_expression Fc^*^=kFc[1+0.001xFc^2^\l^3^/sin(2\q)]^-1/4^
_refine_ls_extinction_method SHELXL97
_refine_ls_goodness_of_fit_ref 1.13
_refine_ls_hydrogen_treatment mixed
_refine_ls_matrix_type full
_refine_ls_number_parameters 209
_refine_ls_number_reflns 2343
_refine_ls_number_restraints 11
_refine_ls_restrained_S_all 1.13
_refine_ls_R_factor_all 0.0640
_refine_ls_R_factor_gt 0.0608
_refine_ls_shift/su_max 0.000
_refine_ls_shift/su_mean 0.000
_refine_ls_structure_factor_coef Fsqd
_refine_ls_weighting_details 'w=1/[\s^2^(Fo^2^)+(0.1073P)^2^+0.1215P] where P=(Fo^2^+2Fc^2^)/3'
_refine_ls_weighting_scheme calc
_refine_ls_wR_factor_gt 0.1460
_refine_ls_wR_factor_ref 0.1651
_reflns_number_gt 2234
_reflns_number_total 2343
_reflns_threshold_expression I>2\s(I)
_cod_data_source_file bh6062.cif
_cod_data_source_block I
_cod_database_code 2208250
_cod_database_fobs_code 2208250

loop_
_symmetry_equiv_pos_as_xyz
'x, y, z'
'-x, -y, -z'

loop_
_atom_site_type_symbol
_atom_site_label
_atom_site_fract_x
_atom_site_fract_y
_atom_site_fract_z
_atom_site_U_iso_or_equiv
_atom_site_adp_type
_atom_site_calc_flag
_atom_site_refinement_flags
_atom_site_occupancy
O O1 0.3263(2) 0.5494(2) 0.23385(11) 0.0670(5) Uani d . 1
O O2 1.3626(2) -0.25012(17) 0.46011(10) 0.0551(4) Uani d . 1
O O3 1.0340(2) -0.33470(16) 0.41804(9) 0.0537(4) Uani d D 1
O O4 0.5728(2) 1.29225(18) 0.06029(10) 0.0597(4) Uani d D 1
C C1 0.3568(3) 0.9172(3) 0.17773(12) 0.0499(5) Uani d . 1
H H1 0.2220 0.8969 0.2025 0.060 Uiso calc R 1
C C2 0.3735(3) 1.0871(3) 0.13780(13) 0.0530(5) Uani d . 1
H H2 0.2514 1.1815 0.1366 0.064 Uiso calc R 1
C C3 0.5735(3) 1.1194(2) 0.09884(11) 0.0458(5) Uani d . 1
C C4 0.7563(3) 0.9786(3) 0.10271(12) 0.0492(5) Uani d . 1
H H4 0.8901 0.9986 0.0768 0.059 Uiso calc R 1
C C5 0.7382(3) 0.8082(2) 0.14543(12) 0.0478(5) Uani d . 1
H H5 0.8624 0.7153 0.1496 0.057 Uiso calc R 1
C C6 0.5383(3) 0.7733(2) 0.18211(11) 0.0440(5) Uani d . 1
C C7 0.5113(3) 0.5912(3) 0.22631(12) 0.0480(5) Uani d . 1
C C8 0.7123(3) 0.4654(2) 0.26370(12) 0.0494(5) Uani d . 1
H H8 0.8450 0.5094 0.2679 0.059 Uiso calc R 1
C C9 0.7077(3) 0.2910(2) 0.29138(11) 0.0443(5) Uani d . 1
H H9 0.582(4) 0.247(3) 0.2847(14) 0.053 Uiso d . 1
C C10 0.8895(3) 0.1549(2) 0.33402(10) 0.0406(4) Uani d . 1
C C11 1.0881(3) 0.2027(2) 0.36024(11) 0.0444(5) Uani d . 1
H H11 1.1081 0.3234 0.3479 0.053 Uiso calc R 1
C C12 1.2580(3) 0.0760(2) 0.40428(11) 0.0451(5) Uani d . 1
H H12 1.3890 0.1098 0.4227 0.054 Uiso calc R 1
C C13 1.2229(3) -0.1014(2) 0.41925(11) 0.0411(4) Uani d . 1
C C14 1.0272(3) -0.1510(2) 0.39307(11) 0.0404(4) Uani d . 1
C C15 0.8570(3) -0.0278(2) 0.35116(11) 0.0421(4) Uani d . 1
H H15 0.7253 -0.0630 0.3347 0.050 Uiso calc R 1
C C16 1.2485(3) -0.4011(2) 0.45760(15) 0.0520(5) Uani d D 1
H H16A 1.234(4) -0.459(3) 0.5164(13) 0.062 Uiso d D 1
H H16B 1.326(3) -0.487(3) 0.4160(13) 0.062 Uiso d D 1
C C17 0.7716(4) 1.3366(3) 0.02238(17) 0.0661(6) Uani d D 1
H H17A 0.729(5) 1.467(3) -0.0020(19) 0.099 Uiso d D 1
H H17B 0.884(5) 1.329(4) 0.0679(17) 0.099 Uiso d D 1
H H17C 0.805(5) 1.262(4) -0.0227(17) 0.099 Uiso d D 1

loop_
_atom_site_aniso_label
_atom_site_aniso_U_11
_atom_site_aniso_U_22
_atom_site_aniso_U_33
_atom_site_aniso_U_12
_atom_site_aniso_U_13
_atom_site_aniso_U_23
O1 0.0476(8) 0.0629(9) 0.0889(11) -0.0157(6) 0.0006(7) 0.0100(7)
O2 0.0466(7) 0.0410(7) 0.0770(9) -0.0104(5) -0.0121(6) 0.0031(6)
O3 0.0486(7) 0.0345(7) 0.0788(9) -0.0126(5) -0.0068(6) 0.0001(6)
O4 0.0555(8) 0.0453(8) 0.0703(9) 0.0028(6) -0.0001(6) 0.0117(6)
C1 0.0364(9) 0.0594(11) 0.0513(10) -0.0044(7) -0.0022(7) -0.0003(8)
C2 0.0419(9) 0.0513(10) 0.0600(11) 0.0045(7) -0.0041(8) 0.0006(8)
C3 0.0469(9) 0.0441(9) 0.0429(9) -0.0020(7) -0.0052(7) 0.0015(7)
C4 0.0461(10) 0.0465(10) 0.0512(9) -0.0022(7) 0.0056(7) 0.0021(7)
C5 0.0432(9) 0.0429(9) 0.0529(10) 0.0012(7) 0.0024(7) 0.0007(7)
C6 0.0422(9) 0.0462(10) 0.0423(8) -0.0057(7) -0.0047(7) -0.0020(7)
C7 0.0448(10) 0.0501(10) 0.0489(9) -0.0106(8) -0.0005(7) -0.0009(7)
C8 0.0486(10) 0.0458(10) 0.0534(10) -0.0116(8) -0.0057(8) 0.0040(7)
C9 0.0432(9) 0.0462(10) 0.0446(9) -0.0122(7) -0.0008(7) -0.0031(7)
C10 0.0443(9) 0.0395(9) 0.0393(8) -0.0107(7) 0.0025(6) -0.0039(6)
C11 0.0492(10) 0.0368(9) 0.0499(9) -0.0161(7) 0.0010(7) -0.0022(7)
C12 0.0418(9) 0.0452(10) 0.0516(9) -0.0171(7) -0.0022(7) -0.0041(7)
C13 0.0401(9) 0.0397(9) 0.0444(8) -0.0095(6) 0.0003(6) -0.0036(6)
C14 0.0443(9) 0.0336(8) 0.0455(8) -0.0126(6) 0.0049(6) -0.0048(6)
C15 0.0400(9) 0.0416(9) 0.0478(9) -0.0145(7) 0.0022(7) -0.0075(7)
C16 0.0463(10) 0.0417(10) 0.0678(11) -0.0106(8) -0.0063(8) 0.0002(8)
C17 0.0614(13) 0.0511(12) 0.0801(14) -0.0062(9) 0.0039(11) 0.0145(10)

loop_
_atom_type_symbol
_atom_type_description
_atom_type_scat_dispersion_real
_atom_type_scat_dispersion_imag
_atom_type_scat_source
C C 0.0181 0.0091 'International Tables Vol C Tables 4.2.6.8 and 6.1.1.4'
H H 0.0000 0.0000 'International Tables Vol C Tables 4.2.6.8 and 6.1.1.4'
O O 0.0492 0.0322 'International Tables Vol C Tables 4.2.6.8 and 6.1.1.4'

loop_
_geom_angle_atom_site_label_1
_geom_angle_atom_site_label_2
_geom_angle_atom_site_label_3
_geom_angle
_geom_angle_publ_flag
C13 O2 C16 105.84(13) yes
C14 O3 C16 105.91(13) yes
C3 O4 C17 118.84(15) yes
C2 C1 C6 121.32(17) ?
C2 C1 H1 119.3 ?
C6 C1 H1 119.3 ?
C1 C2 C3 120.15(16) ?
C1 C2 H2 119.9 ?
C3 C2 H2 119.9 ?
O4 C3 C4 124.78(17) ?
O4 C3 C2 115.70(15) ?
C4 C3 C2 119.51(16) ?
C5 C4 C3 119.62(17) ?
C5 C4 H4 120.2 ?
C3 C4 H4 120.2 ?
C4 C5 C6 121.28(16) ?
C4 C5 H5 119.4 ?
C6 C5 H5 119.4 ?
C5 C6 C1 118.07(16) ?
C5 C6 C7 122.75(16) yes
C1 C6 C7 119.18(16) ?
O1 C7 C8 121.25(17) ?
O1 C7 C6 120.43(17) ?
C8 C7 C6 118.28(16) yes
C9 C8 C7 121.63(17) yes
C9 C8 H8 119.2 ?
C7 C8 H8 119.2 ?
C8 C9 C10 127.33(17) yes
C8 C9 H9 119.4(14) ?
C10 C9 H9 113.2(14) ?
C11 C10 C15 119.73(16) ?
C11 C10 C9 121.79(15) ?
C15 C10 C9 118.46(15) ?
C10 C11 C12 122.24(15) ?
C10 C11 H11 118.9 ?
C12 C11 H11 118.9 ?
C13 C12 C11 116.80(15) ?
C13 C12 H12 121.6 ?
C11 C12 H12 121.6 ?
O2 C13 C12 128.15(15) ?
O2 C13 C14 110.28(15) ?
C12 C13 C14 121.56(16) ?
C15 C14 O3 128.06(15) ?
C15 C14 C13 122.42(15) ?
O3 C14 C13 109.49(15) ?
C14 C15 C10 117.23(15) ?
C14 C15 H15 121.4 ?
C10 C15 H15 121.4 ?
O3 C16 O2 108.37(14) ?
O3 C16 H16A 110.1(14) ?
O2 C16 H16A 110.9(14) ?
O3 C16 H16B 105.0(12) ?
O2 C16 H16B 109.9(13) ?
H16A C16 H16B 112.3(17) ?
O4 C17 H17A 103.8(16) ?
O4 C17 H17B 111.1(18) ?
H17A C17 H17B 108(2) ?
O4 C17 H17C 105.1(19) ?
H17A C17 H17C 112(2) ?
H17B C17 H17C 117(2) ?

loop_
_geom_bond_atom_site_label_1
_geom_bond_atom_site_label_2
_geom_bond_distance
_geom_bond_publ_flag
O1 C7 1.224(2) yes
O2 C13 1.367(2) yes
O2 C16 1.428(2) yes
O3 C14 1.377(2) yes
O3 C16 1.424(2) yes
O4 C3 1.358(2) yes
O4 C17 1.412(3) yes
C1 C2 1.366(3) ?
C1 C6 1.397(2) ?
C1 H1 0.9300 ?
C2 C3 1.396(3) ?
C2 H2 0.9300 ?
C3 C4 1.388(2) ?
C4 C5 1.386(3) ?
C4 H4 0.9300 ?
C5 C6 1.389(2) ?
C5 H5 0.9300 ?
C6 C7 1.485(2) yes
C7 C8 1.481(3) yes
C8 C9 1.330(3) yes
C8 H8 0.9300 ?
C9 C10 1.466(2) yes
C9 H9 0.89(2) ?
C10 C11 1.390(2) ?
C10 C15 1.410(2) ?
C11 C12 1.393(2) ?
C11 H11 0.9300 ?
C12 C13 1.374(2) ?
C12 H12 0.9300 ?
C13 C14 1.380(2) ?
C14 C15 1.368(2) ?
C15 H15 0.9300 ?
C16 H16A 0.95(2) ?
C16 H16B 0.996(18) ?
C17 H17A 0.99(2) ?
C17 H17B 0.96(2) ?
C17 H17C 0.92(2) ?

loop_
_geom_hbond_atom_site_label_D
_geom_hbond_atom_site_label_H
_geom_hbond_atom_site_label_A
_geom_hbond_site_symmetry_A
_geom_hbond_distance_DH
_geom_hbond_distance_HA
_geom_hbond_distance_DA
_geom_hbond_angle_DHA
_geom_hbond_publ_flag
C16 H16A O3 2_746 0.95(2) 2.56(2) 3.273(2) 132.0(18) yes
C17 H17A O4 2_685 0.99(2) 2.43(3) 3.302(3) 146(2) yes

loop_
_geom_torsion_atom_site_label_1
_geom_torsion_atom_site_label_2
_geom_torsion_atom_site_label_3
_geom_torsion_atom_site_label_4
_geom_torsion
_geom_torsion_publ_flag
C6 C1 C2 C3 1.1(3) ?
C17 O4 C3 C4 -1.3(3) ?
C17 O4 C3 C2 177.78(18) ?
C1 C2 C3 O4 179.53(16) ?
C1 C2 C3 C4 -1.4(3) ?
O4 C3 C4 C5 178.79(15) ?
C2 C3 C4 C5 -0.2(3) ?
C3 C4 C5 C6 2.1(3) ?
C4 C5 C6 C1 -2.3(3) ?
C4 C5 C6 C7 178.43(15) ?
C2 C1 C6 C5 0.7(3) ?
C2 C1 C6 C7 179.98(16) ?
C5 C6 C7 O1 -158.42(18) ?
C1 C6 C7 O1 22.3(3) yes
C5 C6 C7 C8 23.8(2) ?
C1 C6 C7 C8 -155.45(17) ?
O1 C7 C8 C9 12.9(3) yes
C6 C7 C8 C9 -169.29(16) ?
C7 C8 C9 C10 -176.36(15) yes
C8 C9 C10 C11 7.7(3) yes
C8 C9 C10 C15 -174.40(16) ?
C15 C10 C11 C12 -0.7(3) ?
C9 C10 C11 C12 177.18(15) ?
C10 C11 C12 C13 1.4(3) ?
C16 O2 C13 C12 -179.35(18) ?
C16 O2 C13 C14 1.09(19) ?
C11 C12 C13 O2 179.55(15) ?
C11 C12 C13 C14 -0.9(3) ?
C16 O3 C14 C15 179.06(17) ?
C16 O3 C14 C13 -2.72(19) ?
O2 C13 C14 C15 179.39(14) ?
C12 C13 C14 C15 -0.2(3) ?
O2 C13 C14 O3 1.05(19) ?
C12 C13 C14 O3 -178.55(14) ?
O3 C14 C15 C10 178.92(14) ?
C13 C14 C15 C10 0.9(3) ?
C11 C10 C15 C14 -0.4(2) ?
C9 C10 C15 C14 -178.40(13) ?
C14 O3 C16 O2 3.4(2) ?
C13 O2 C16 O3 -2.8(2) ?

loop_
_cod_related_entry_id
_cod_related_entry_database
_cod_related_entry_code
1 ChemSpider 21473710
